data_4130894
loop_
_publ_author_name
'Nieder, David'
'Huch, Volker'
'Yildiz, Cem B.'
'Scheschkewitz, David'

_publ_section_title
;
 Regiodiscriminating Reactivity of Isolable NHC-Coordinated Disilenyl
 Germylene and Its Cyclic Isomer.
;
_journal_issue 42
_journal_name_full 'Journal of the American Chemical Society'
_journal_page_first 13996
_journal_page_last 14005
_journal_paper_doi 10.1021/jacs.6b07815
_journal_volume 138
_journal_year 2016
_chemical_formula_moiety 'C70 H100 Ge N2 Si2, 1.25(C5 H12)'
_chemical_formula_sum 'C76.25 H115 Ge N2 Si2'
_chemical_formula_weight 1188.47
_space_group_crystal_system monoclinic
_space_group_IT_number 14
_space_group_name_Hall '-P 2yn'
_space_group_name_H-M_alt 'P 1 21/n 1'
_atom_sites_solution_hydrogens mixed
_audit_creation_method SHELXL-2014/6
_cell_angle_alpha 90
_cell_angle_beta 101.5350(10)
_cell_angle_gamma 90
_cell_formula_units_Z 4
_cell_length_a 12.6352(3)
_cell_length_b 23.8472(6)
_cell_length_c 25.5287(7)
_cell_measurement_reflns_used 9942
_cell_measurement_temperature 143(2)
_cell_measurement_theta_max 28.49
_cell_measurement_theta_min 2.24
_cell_volume 7536.8(3)
_computing_cell_refinement 'Bruker SAINT'
_computing_data_collection 'Bruker APEX2'
_computing_data_reduction 'Bruker SAINT'
_computing_molecular_graphics 'Bruker SHELXTL'
_computing_publication_material 'Bruker SHELXTL'
_computing_structure_refinement 'SHELXL-2014/6 (Sheldrick, 2014)'
_computing_structure_solution 'SHELXS-97 (Sheldrick 2008)'
_diffrn_ambient_temperature 143(2)
_diffrn_measured_fraction_theta_full 1.000
_diffrn_measured_fraction_theta_max 0.998
_diffrn_measurement_device_type 'Bruker APEX-II CCD'
_diffrn_measurement_method '\f and \w scans'
_diffrn_radiation_type MoK\a
_diffrn_radiation_wavelength 0.71073
_diffrn_reflns_av_R_equivalents 0.0316
_diffrn_reflns_av_unetI/netI 0.0389
_diffrn_reflns_Laue_measured_fraction_full 1.000
_diffrn_reflns_Laue_measured_fraction_max 0.998
_diffrn_reflns_limit_h_max 16
_diffrn_reflns_limit_h_min -17
_diffrn_reflns_limit_k_max 32
_diffrn_reflns_limit_k_min -31
_diffrn_reflns_limit_l_max 31
_diffrn_reflns_limit_l_min -34
_diffrn_reflns_number 75564
_diffrn_reflns_point_group_measured_fraction_full 1.000
_diffrn_reflns_point_group_measured_fraction_max 0.998
_diffrn_reflns_theta_full 25.242
_diffrn_reflns_theta_max 28.596
_diffrn_reflns_theta_min 1.180
_exptl_absorpt_coefficient_mu 0.477
_exptl_absorpt_correction_T_max 0.7457
_exptl_absorpt_correction_T_min 0.6890
_exptl_absorpt_correction_type multi-scan
_exptl_absorpt_process_details 'SADABS 2014/4'
_exptl_crystal_colour orange
_exptl_crystal_density_diffrn 1.047
_exptl_crystal_description block
_exptl_crystal_F_000 2586
_exptl_crystal_size_max 0.517
_exptl_crystal_size_mid 0.509
_exptl_crystal_size_min 0.378
_refine_diff_density_max 1.135
_refine_diff_density_min -0.460
_refine_diff_density_rms 0.096
_refine_ls_extinction_method none
_refine_ls_goodness_of_fit_ref 1.107
_refine_ls_hydrogen_treatment mixed
_refine_ls_matrix_type full
_refine_ls_number_parameters 763
_refine_ls_number_reflns 19229
_refine_ls_number_restraints 42
_refine_ls_restrained_S_all 1.111
_refine_ls_R_factor_all 0.0789
_refine_ls_R_factor_gt 0.0571
_refine_ls_shift/su_max 0.003
_refine_ls_shift/su_mean 0.000
_refine_ls_structure_factor_coef Fsqd
_refine_ls_weighting_details 'w=1/[\s^2^(Fo^2^)+(0.0852P)^2^+7.3593P] where P=(Fo^2^+2Fc^2^)/3'
_refine_ls_weighting_scheme calc
_refine_ls_wR_factor_gt 0.1648
_refine_ls_wR_factor_ref 0.1777
_reflns_Friedel_coverage 0.000
_reflns_number_gt 14641
_reflns_number_total 19229
_reflns_threshold_expression 'I > 2\s(I)'
_cod_data_source_file ja6b07815_si_001.cif
_cod_data_source_block sh3607
_cod_original_sg_symbol_H-M 'P 21/n'
_cod_database_code 4130894
_shelx_space_group_comment
; 
The symmetry employed for this shelxl refinement is uniquely defined 
by the following loop, which should always be used as a source of 
symmetry information in preference to the above space-group names. 
They are only intended as comments. 
;
_shelx_estimated_absorpt_t_min 0.791
_shelx_estimated_absorpt_t_max 0.840
_shelxl_version_number 2014/6

loop_
_space_group_symop_operation_xyz
'x, y, z'
'-x+1/2, y+1/2, -z+1/2'
'-x, -y, -z'
'x-1/2, -y-1/2, z-1/2'

loop_
_atom_site_label
_atom_site_type_symbol
_atom_site_fract_x
_atom_site_fract_y
_atom_site_fract_z
_atom_site_U_iso_or_equiv
_atom_site_adp_type
_atom_site_occupancy
_atom_site_site_symmetry_order
_atom_site_calc_flag
_atom_site_refinement_flags_posn
_atom_site_refinement_flags_adp
_atom_site_refinement_flags_occupancy
_atom_site_disorder_assembly
_atom_site_disorder_group
Ge Ge 0.55672(2) 0.30311(2) 0.23975(2) 0.02075(8) Uani 1 1 d . . . . .
Si1 Si 0.45869(5) 0.36648(3) 0.29297(2) 0.01955(14) Uani 1 1 d . . . . .
Si2 Si 0.53529(6) 0.30713(3) 0.36699(3) 0.01983(14) Uani 1 1 d . . . . .
N1 N 0.38345(18) 0.26570(10) 0.13524(8) 0.0269(5) Uani 1 1 d . . . . .
N2 N 0.52828(19) 0.30595(10) 0.12107(8) 0.0279(5) Uani 1 1 d . . . . .
C1 C 0.5187(2) 0.23939(11) 0.33009(10) 0.0243(5) Uani 1 1 d . . . . .
H1 H 0.515(3) 0.2020(14) 0.3495(14) 0.040(9) Uiso 1 1 d . . . . .
C2 C 0.5121(2) 0.23540(10) 0.27645(10) 0.0225(5) Uani 1 1 d . . . . .
C3 C 0.5070(2) 0.17844(11) 0.25233(10) 0.0240(5) Uani 1 1 d . . . . .
C4 C 0.5683(2) 0.16466(12) 0.21429(11) 0.0303(6) Uani 1 1 d . . . . .
H4 H 0.6112 0.1926 0.2022 0.036 Uiso 1 1 calc R U . . .
C5 C 0.5671(3) 0.11051(13) 0.19393(13) 0.0382(7) Uani 1 1 d . . . . .
H5 H 0.6099 0.1017 0.1684 0.046 Uiso 1 1 calc R U . . .
C6 C 0.5045(3) 0.06954(12) 0.21052(13) 0.0402(7) Uani 1 1 d . . . . .
H6 H 0.5039 0.0326 0.1964 0.048 Uiso 1 1 calc R U . . .
C7 C 0.4425(3) 0.08242(12) 0.24790(13) 0.0365(7) Uani 1 1 d . . . . .
H7 H 0.3989 0.0543 0.2594 0.044 Uiso 1 1 calc R U . . .
C8 C 0.4440(2) 0.13632(11) 0.26865(11) 0.0295(6) Uani 1 1 d . . . . .
H8 H 0.4014 0.1447 0.2944 0.035 Uiso 1 1 calc R U . . .
C9 C 0.4746(2) 0.29211(10) 0.16065(10) 0.0234(5) Uani 1 1 d . . . . .
C10 C 0.3797(2) 0.26322(14) 0.08041(11) 0.0364(7) Uani 1 1 d . . . . .
C11 C 0.4706(3) 0.28800(14) 0.07154(11) 0.0375(7) Uani 1 1 d . . . . .
C12 C 0.3011(2) 0.24235(11) 0.16288(10) 0.0273(5) Uani 1 1 d . . . . .
H12 H 0.3285 0.2477 0.2021 0.033 Uiso 1 1 calc R U . . .
C13 C 0.2848(3) 0.17961(13) 0.15341(13) 0.0384(7) Uani 1 1 d . . . . .
H13A H 0.2398 0.1733 0.1179 0.058 Uiso 1 1 calc R U . . .
H13B H 0.2491 0.1637 0.1807 0.058 Uiso 1 1 calc R U . . .
H13C H 0.3551 0.1615 0.1555 0.058 Uiso 1 1 calc R U . . .
C14 C 0.1951(2) 0.27374(14) 0.14841(12) 0.0371(7) Uani 1 1 d . . . . .
H14A H 0.2085 0.3141 0.1526 0.056 Uiso 1 1 calc R U . . .
H14B H 0.1470 0.2618 0.1721 0.056 Uiso 1 1 calc R U . . .
H14C H 0.1610 0.2656 0.1112 0.056 Uiso 1 1 calc R U . . .
C15 C 0.2907(3) 0.2383(2) 0.03964(13) 0.0658(13) Uani 1 1 d . . . . .
H15A H 0.3011 0.2481 0.0037 0.099 Uiso 1 1 calc R U . . .
H15B H 0.2211 0.2531 0.0449 0.099 Uiso 1 1 calc R U . . .
H15C H 0.2914 0.1974 0.0436 0.099 Uiso 1 1 calc R U . . .
C16 C 0.5064(3) 0.2951(2) 0.01922(13) 0.0593(11) Uani 1 1 d . . . . .
H16A H 0.4596 0.2729 -0.0084 0.089 Uiso 1 1 calc R U . . .
H16B H 0.5812 0.2822 0.0230 0.089 Uiso 1 1 calc R U . . .
H16C H 0.5016 0.3347 0.0089 0.089 Uiso 1 1 calc R U . . .
C17 C 0.6373(2) 0.33176(12) 0.13133(11) 0.0316(6) Uani 1 1 d . . . . .
H17 H 0.6501 0.3467 0.1687 0.038 Uiso 1 1 calc R U . . .
C18 C 0.7226(3) 0.28711(15) 0.13052(14) 0.0446(8) Uani 1 1 d . . . . .
H18A H 0.7189 0.2590 0.1581 0.067 Uiso 1 1 calc R U . . .
H18B H 0.7943 0.3045 0.1375 0.067 Uiso 1 1 calc R U . . .
H18C H 0.7097 0.2690 0.0954 0.067 Uiso 1 1 calc R U . . .
C19 C 0.6459(3) 0.38182(14) 0.09508(13) 0.0425(7) Uani 1 1 d . . . . .
H19A H 0.6517 0.3684 0.0595 0.064 Uiso 1 1 calc R U . . .
H19B H 0.7102 0.4039 0.1103 0.064 Uiso 1 1 calc R U . . .
H19C H 0.5814 0.4053 0.0922 0.064 Uiso 1 1 calc R U . . .
C20 C 0.4985(2) 0.44283(10) 0.31295(9) 0.0228(5) Uani 1 1 d . . . . .
C21 C 0.5911(2) 0.46957(11) 0.30145(10) 0.0286(5) Uani 1 1 d . . . . .
C22 C 0.6055(3) 0.52748(12) 0.31028(11) 0.0344(6) Uani 1 1 d . . . . .
H22 H 0.6669 0.5451 0.3012 0.041 Uiso 1 1 calc R U . . .
C23 C 0.5340(3) 0.55974(11) 0.33160(12) 0.0365(7) Uani 1 1 d . . . . .
C24 C 0.4475(2) 0.53315(11) 0.34583(11) 0.0320(6) Uani 1 1 d . . . . .
H24 H 0.3988 0.5546 0.3617 0.038 Uiso 1 1 calc R U . . .
C25 C 0.4284(2) 0.47577(11) 0.33787(10) 0.0271(5) Uani 1 1 d . . . . .
C26 C 0.6789(2) 0.43809(13) 0.28027(13) 0.0380(7) Uani 1 1 d . . . . .
H26 H 0.6590 0.3974 0.2781 0.046 Uiso 1 1 calc R U . . .
C27 C 0.7898(3) 0.44354(14) 0.31776(14) 0.0442(8) Uani 1 1 d . . . . .
H27A H 0.8113 0.4831 0.3207 0.066 Uiso 1 1 calc R U . . .
H27B H 0.8434 0.4219 0.3033 0.066 Uiso 1 1 calc R U . . .
H27C H 0.7855 0.4291 0.3532 0.066 Uiso 1 1 calc R U . . .
C28 C 0.6874(3) 0.4575(2) 0.22417(14) 0.0589(11) Uani 1 1 d . . . . .
H28A H 0.6182 0.4513 0.1996 0.088 Uiso 1 1 calc R U . . .
H28B H 0.7441 0.4362 0.2120 0.088 Uiso 1 1 calc R U . . .
H28C H 0.7052 0.4975 0.2250 0.088 Uiso 1 1 calc R U . . .
C29 C 0.5507(3) 0.62269(13) 0.34065(16) 0.0500(9) Uani 1 1 d . . . . .
H29 H 0.4920 0.6348 0.3592 0.060 Uiso 1 1 calc R U . . .
C30 C 0.6537(4) 0.63468(19) 0.3792(2) 0.0860(16) Uani 1 1 d . . . . .
H30A H 0.7151 0.6244 0.3631 0.129 Uiso 1 1 calc R U . . .
H30B H 0.6560 0.6127 0.4119 0.129 Uiso 1 1 calc R U . . .
H30C H 0.6574 0.6747 0.3880 0.129 Uiso 1 1 calc R U . . .
C31 C 0.5309(6) 0.65428(18) 0.2892(2) 0.099(2) Uani 1 1 d . . . . .
H31A H 0.5353 0.6946 0.2966 0.149 Uiso 1 1 calc R U . . .
H31B H 0.4589 0.6451 0.2686 0.149 Uiso 1 1 calc R U . . .
H31C H 0.5855 0.6439 0.2686 0.149 Uiso 1 1 calc R U . . .
C32 C 0.3308(2) 0.45262(11) 0.35753(10) 0.0279(5) Uani 1 1 d . . . . .
H32 H 0.3291 0.4111 0.3519 0.033 Uiso 1 1 calc R U . . .
C33 C 0.3369(2) 0.46348(13) 0.41718(11) 0.0339(6) Uani 1 1 d . . . . .
H33A H 0.4030 0.4467 0.4378 0.051 Uiso 1 1 calc R U . . .
H33B H 0.2739 0.4467 0.4281 0.051 Uiso 1 1 calc R U . . .
H33C H 0.3376 0.5040 0.4237 0.051 Uiso 1 1 calc R U . . .
C34 C 0.2237(2) 0.47688(13) 0.32657(12) 0.0361(6) Uani 1 1 d . . . . .
H34A H 0.2218 0.5173 0.3330 0.054 Uiso 1 1 calc R U . . .
H34B H 0.1633 0.4587 0.3387 0.054 Uiso 1 1 calc R U . . .
H34C H 0.2179 0.4700 0.2883 0.054 Uiso 1 1 calc R U . . .
C35 C 0.3093(2) 0.37243(10) 0.25703(9) 0.0225(5) Uani 1 1 d . . . . .
C36 C 0.2862(2) 0.40941(11) 0.21233(10) 0.0261(5) Uani 1 1 d . . . . .
C37 C 0.1795(2) 0.41897(12) 0.18663(11) 0.0302(6) Uani 1 1 d . . . . .
H37 H 0.1660 0.4447 0.1577 0.036 Uiso 1 1 calc R U . . .
C38 C 0.0927(2) 0.39262(12) 0.20142(11) 0.0290(6) Uani 1 1 d . . . . .
C39 C 0.1147(2) 0.35564(12) 0.24412(11) 0.0290(6) Uani 1 1 d . . . . .
H39 H 0.0564 0.3366 0.2548 0.035 Uiso 1 1 calc R U . . .
C40 C 0.2202(2) 0.34558(11) 0.27201(10) 0.0252(5) Uani 1 1 d . . . . .
C41 C 0.3728(2) 0.43980(12) 0.18917(11) 0.0308(6) Uani 1 1 d . . . . .
H41 H 0.4449 0.4263 0.2086 0.037 Uiso 1 1 calc R U . . .
C42 C 0.3636(3) 0.42686(14) 0.12980(11) 0.0391(7) Uani 1 1 d . . . . .
H42A H 0.2960 0.4425 0.1095 0.059 Uiso 1 1 calc R U . . .
H42B H 0.3640 0.3862 0.1246 0.059 Uiso 1 1 calc R U . . .
H42C H 0.4249 0.4436 0.1173 0.059 Uiso 1 1 calc R U . . .
C43 C 0.3684(3) 0.50331(13) 0.19710(13) 0.0417(7) Uani 1 1 d . . . . .
H43A H 0.2993 0.5178 0.1774 0.063 Uiso 1 1 calc R U . . .
H43B H 0.4277 0.5212 0.1838 0.063 Uiso 1 1 calc R U . . .
H43C H 0.3754 0.5116 0.2352 0.063 Uiso 1 1 calc R U . . .
C44 C -0.0216(2) 0.40156(13) 0.16999(12) 0.0339(6) Uani 1 1 d . . . . .
H44 H -0.0718 0.3797 0.1879 0.041 Uiso 1 1 calc R U . . .
C45 C -0.0317(3) 0.37862(17) 0.11312(13) 0.0475(8) Uani 1 1 d . . . . .
H45A H 0.0194 0.3982 0.0952 0.071 Uiso 1 1 calc R U . . .
H45B H -0.1055 0.3846 0.0931 0.071 Uiso 1 1 calc R U . . .
H45C H -0.0155 0.3384 0.1147 0.071 Uiso 1 1 calc R U . . .
C46 C -0.0555(3) 0.46257(15) 0.16881(18) 0.0543(9) Uani 1 1 d . . . . .
H46A H -0.0515 0.4760 0.2054 0.081 Uiso 1 1 calc R U . . .
H46B H -0.1298 0.4662 0.1486 0.081 Uiso 1 1 calc R U . . .
H46C H -0.0072 0.4850 0.1516 0.081 Uiso 1 1 calc R U . . .
C47 C 0.2329(2) 0.30435(11) 0.31803(11) 0.0285(5) Uani 1 1 d . . . . .
H47 H 0.3094 0.3066 0.3380 0.034 Uiso 1 1 calc R U . . .
C48 C 0.2125(3) 0.24411(13) 0.29810(13) 0.0417(7) Uani 1 1 d . . . . .
H48A H 0.1383 0.2407 0.2778 0.062 Uiso 1 1 calc R U . . .
H48B H 0.2232 0.2185 0.3287 0.062 Uiso 1 1 calc R U . . .
H48C H 0.2631 0.2345 0.2750 0.062 Uiso 1 1 calc R U . . .
C49 C 0.1596(2) 0.31849(15) 0.35746(12) 0.0377(7) Uani 1 1 d . . . . .
H49A H 0.0838 0.3148 0.3395 0.057 Uiso 1 1 calc R U . . .
H49B H 0.1735 0.3571 0.3702 0.057 Uiso 1 1 calc R U . . .
H49C H 0.1748 0.2926 0.3879 0.057 Uiso 1 1 calc R U . . .
C50 C 0.6847(2) 0.32830(11) 0.39624(9) 0.0234(5) Uani 1 1 d . . . . .
C51 C 0.7775(2) 0.30125(12) 0.38423(10) 0.0280(5) Uani 1 1 d . . . . .
C52 C 0.8806(2) 0.31607(14) 0.41108(11) 0.0349(6) Uani 1 1 d . . . . .
H52 H 0.9409 0.2970 0.4025 0.042 Uiso 1 1 calc R U . . .
C53 C 0.8988(2) 0.35770(15) 0.44991(12) 0.0391(7) Uani 1 1 d . . . . .
C54 C 0.8088(2) 0.38463(13) 0.46130(11) 0.0338(6) Uani 1 1 d . . . . .
H54 H 0.8192 0.4133 0.4877 0.041 Uiso 1 1 calc R U . . .
C55 C 0.7041(2) 0.37142(11) 0.43575(10) 0.0251(5) Uani 1 1 d . . . . .
C56 C 0.7727(2) 0.25469(14) 0.34299(12) 0.0374(7) Uani 1 1 d . . . . .
H56 H 0.6986 0.2555 0.3201 0.045 Uiso 1 1 calc R U . . .
C57 C 0.7870(4) 0.19740(16) 0.37015(19) 0.0696(13) Uani 1 1 d . . . . .
H57A H 0.8598 0.1946 0.3922 0.104 Uiso 1 1 calc R U . . .
H57B H 0.7767 0.1679 0.3429 0.104 Uiso 1 1 calc R U . . .
H57C H 0.7335 0.1929 0.3928 0.104 Uiso 1 1 calc R U . . .
C58 C 0.8523(3) 0.2623(2) 0.30596(15) 0.0666(13) Uani 1 1 d . . . . .
H58A H 0.8513 0.3015 0.2942 0.100 Uiso 1 1 calc R U . . .
H58B H 0.8317 0.2379 0.2747 0.100 Uiso 1 1 calc R U . . .
H58C H 0.9251 0.2525 0.3251 0.100 Uiso 1 1 calc R U . . .
C59 C 1.0131(3) 0.3745(2) 0.47715(15) 0.0602(12) Uani 1 1 d . . . . .
H59 H 1.0637 0.3465 0.4664 0.072 Uiso 1 1 calc R U . . .
C60 C 1.0295(3) 0.3727(3) 0.53804(17) 0.0809(16) Uani 1 1 d . . . . .
H60A H 0.9862 0.4023 0.5502 0.121 Uiso 1 1 calc R U . . .
H60B H 1.1060 0.3787 0.5537 0.121 Uiso 1 1 calc R U . . .
H60C H 1.0067 0.3361 0.5492 0.121 Uiso 1 1 calc R U . . .
C61 C 1.0409(4) 0.4314(2) 0.4568(2) 0.0814(16) Uani 1 1 d . . . . .
H61A H 1.0336 0.4300 0.4179 0.122 Uiso 1 1 calc R U . . .
H61B H 1.1154 0.4412 0.4734 0.122 Uiso 1 1 calc R U . . .
H61C H 0.9917 0.4598 0.4661 0.122 Uiso 1 1 calc R U . . .
C62 C 0.6149(2) 0.40602(11) 0.45263(10) 0.0248(5) Uani 1 1 d . . . . .
H62 H 0.5453 0.3972 0.4276 0.030 Uiso 1 1 calc R U . . .
C63 C 0.6024(2) 0.39051(12) 0.50943(10) 0.0295(6) Uani 1 1 d . . . . .
H63A H 0.6673 0.4020 0.5351 0.044 Uiso 1 1 calc R U . . .
H63B H 0.5927 0.3499 0.5118 0.044 Uiso 1 1 calc R U . . .
H63C H 0.5392 0.4098 0.5177 0.044 Uiso 1 1 calc R U . . .
C64 C 0.6353(2) 0.46900(11) 0.44939(11) 0.0313(6) Uani 1 1 d . . . . .
H64A H 0.7023 0.4788 0.4743 0.047 Uiso 1 1 calc R U . . .
H64B H 0.5748 0.4897 0.4589 0.047 Uiso 1 1 calc R U . . .
H64C H 0.6419 0.4788 0.4129 0.047 Uiso 1 1 calc R U . . .
C65 C 0.4771(2) 0.28971(11) 0.42820(10) 0.0250(5) Uani 1 1 d . . . . .
C66 C 0.3916(2) 0.31650(13) 0.44478(11) 0.0313(6) Uani 1 1 d . . . . .
H66 H 0.3585 0.3479 0.4251 0.038 Uiso 1 1 calc R U . . .
C67 C 0.3535(3) 0.29853(15) 0.48936(12) 0.0433(8) Uani 1 1 d . . . . .
H67 H 0.2949 0.3175 0.4998 0.052 Uiso 1 1 calc R U . . .
C68 C 0.4009(3) 0.25302(17) 0.51851(13) 0.0510(9) Uani 1 1 d . . . . .
H68 H 0.3749 0.2407 0.5490 0.061 Uiso 1 1 calc R U . . .
C69 C 0.4861(3) 0.22556(15) 0.50317(12) 0.0443(8) Uani 1 1 d . . . . .
H69 H 0.5192 0.1945 0.5233 0.053 Uiso 1 1 calc R U . . .
C70 C 0.5232(2) 0.24335(12) 0.45850(10) 0.0316(6) Uani 1 1 d . . . . .
H70 H 0.5811 0.2238 0.4480 0.038 Uiso 1 1 calc R U . . .
C71A C 0.1106(10) 0.1409(7) 0.3974(7) 0.133(4) Uiso 0.506(7) 1 d D U P A 1
H71A H 0.0433 0.1349 0.4101 0.199 Uiso 0.506(7) 1 calc R U P A 1
H71B H 0.1282 0.1809 0.3989 0.199 Uiso 0.506(7) 1 calc R U P A 1
H71C H 0.1017 0.1276 0.3604 0.199 Uiso 0.506(7) 1 calc R U P A 1
C72A C 0.2011(10) 0.1086(8) 0.4325(7) 0.159(4) Uiso 0.506(7) 1 d D U P A 1
H72A H 0.1825 0.0682 0.4314 0.190 Uiso 0.506(7) 1 calc R U P A 1
H72B H 0.2090 0.1216 0.4699 0.190 Uiso 0.506(7) 1 calc R U P A 1
C73A C 0.3075(9) 0.1163(8) 0.4145(7) 0.159(3) Uiso 0.506(7) 1 d D U P A 1
H73A H 0.2966 0.1088 0.3757 0.191 Uiso 0.506(7) 1 calc R U P A 1
H73B H 0.3312 0.1558 0.4206 0.191 Uiso 0.506(7) 1 calc R U P A 1
C74A C 0.3933(11) 0.0789(9) 0.4431(9) 0.168(4) Uiso 0.506(7) 1 d D U P A 1
H74A H 0.3692 0.0396 0.4364 0.202 Uiso 0.506(7) 1 calc R U P A 1
H74B H 0.4020 0.0859 0.4819 0.202 Uiso 0.506(7) 1 calc R U P A 1
C75A C 0.5021(10) 0.0854(8) 0.4278(8) 0.176(6) Uiso 0.506(7) 1 d D U P A 1
H75A H 0.5535 0.0591 0.4487 0.263 Uiso 0.506(7) 1 calc R U P A 1
H75B H 0.4953 0.0774 0.3896 0.263 Uiso 0.506(7) 1 calc R U P A 1
H75C H 0.5282 0.1238 0.4352 0.263 Uiso 0.506(7) 1 calc R U P A 1
C71B C 0.1362(13) 0.1568(8) 0.4154(8) 0.152(5) Uiso 0.494(7) 1 d D U P A 2
H71D H 0.1142 0.1880 0.3907 0.227 Uiso 0.494(7) 1 calc R U P A 2
H71E H 0.0840 0.1261 0.4069 0.227 Uiso 0.494(7) 1 calc R U P A 2
H71F H 0.1387 0.1694 0.4522 0.227 Uiso 0.494(7) 1 calc R U P A 2
C72B C 0.2431(13) 0.1371(7) 0.4101(8) 0.157(3) Uiso 0.494(7) 1 d D U P A 2
H72C H 0.2947 0.1687 0.4179 0.188 Uiso 0.494(7) 1 calc R U P A 2
H72D H 0.2402 0.1254 0.3727 0.188 Uiso 0.494(7) 1 calc R U P A 2
C73B C 0.2854(13) 0.0885(7) 0.4467(7) 0.161(3) Uiso 0.494(7) 1 d D U P A 2
H73C H 0.2286 0.0596 0.4448 0.193 Uiso 0.494(7) 1 calc R U P A 2
H73D H 0.3055 0.1019 0.4841 0.193 Uiso 0.494(7) 1 calc R U P A 2
C74B C 0.3837(15) 0.0636(8) 0.4292(8) 0.168(4) Uiso 0.494(7) 1 d D U P A 2
H74C H 0.3622 0.0480 0.3927 0.201 Uiso 0.494(7) 1 calc R U P A 2
H74D H 0.4381 0.0934 0.4285 0.201 Uiso 0.494(7) 1 calc R U P A 2
C75B C 0.4321(14) 0.0180(8) 0.4673(8) 0.187(6) Uiso 0.494(7) 1 d D U P A 2
H75D H 0.4953 0.0023 0.4557 0.280 Uiso 0.494(7) 1 calc R U P A 2
H75E H 0.4542 0.0337 0.5033 0.280 Uiso 0.494(7) 1 calc R U P A 2
H75F H 0.3784 -0.0115 0.4676 0.280 Uiso 0.494(7) 1 calc R U P A 2
C76A C 0.7808(16) 0.0911(8) 0.4806(9) 0.104(6) Uiso 0.3 1 d D . P B 1
C77A C 0.8457(12) 0.0501(7) 0.4394(6) 0.091(5) Uiso 0.3 1 d D . P B 1
C78A C 0.883(3) 0.0026(11) 0.4814(17) 0.153(16) Uiso 0.2 1 d D . P B 1
C78B C 0.9347(18) 0.0324(11) 0.4617(10) 0.085(7) Uiso 0.2 1 d D . P B 1
C79A C 1.0000 0.0000 0.5000 0.195(13) Uiso 0.5 2 d DS . P B 1

loop_
_atom_site_aniso_label
_atom_site_aniso_U_11
_atom_site_aniso_U_22
_atom_site_aniso_U_33
_atom_site_aniso_U_23
_atom_site_aniso_U_13
_atom_site_aniso_U_12
Ge 0.02346(14) 0.02314(13) 0.01535(13) -0.00320(9) 0.00314(9) -0.00434(10)
Si1 0.0230(3) 0.0207(3) 0.0142(3) -0.0015(2) 0.0020(2) -0.0027(2)
Si2 0.0237(3) 0.0220(3) 0.0134(3) -0.0014(2) 0.0026(2) -0.0008(3)
N1 0.0277(11) 0.0346(12) 0.0175(10) -0.0051(8) 0.0024(8) -0.0044(9)
N2 0.0321(12) 0.0351(12) 0.0162(10) -0.0045(8) 0.0043(9) -0.0073(10)
C1 0.0293(13) 0.0221(12) 0.0210(11) -0.0004(9) 0.0039(10) -0.0018(10)
C2 0.0232(12) 0.0230(11) 0.0205(11) -0.0026(9) 0.0028(9) -0.0038(9)
C3 0.0260(12) 0.0239(12) 0.0209(11) -0.0047(9) 0.0015(9) -0.0004(10)
C4 0.0321(14) 0.0286(13) 0.0315(14) -0.0069(11) 0.0094(11) -0.0047(11)
C5 0.0373(16) 0.0361(15) 0.0433(17) -0.0154(13) 0.0131(13) 0.0007(13)
C6 0.0450(18) 0.0233(13) 0.0502(19) -0.0137(12) 0.0047(14) -0.0007(12)
C7 0.0415(16) 0.0236(13) 0.0422(16) -0.0041(11) 0.0035(13) -0.0066(12)
C8 0.0343(14) 0.0267(13) 0.0267(13) -0.0045(10) 0.0043(11) -0.0048(11)
C9 0.0259(12) 0.0259(12) 0.0187(11) -0.0022(9) 0.0051(9) -0.0031(10)
C10 0.0374(16) 0.0530(18) 0.0183(12) -0.0091(12) 0.0040(11) -0.0090(13)
C11 0.0421(17) 0.0529(18) 0.0171(12) -0.0055(12) 0.0047(11) -0.0098(14)
C12 0.0255(13) 0.0351(14) 0.0207(12) -0.0054(10) 0.0033(10) -0.0061(11)
C13 0.0386(16) 0.0367(15) 0.0364(16) -0.0059(12) -0.0010(13) -0.0094(13)
C14 0.0294(14) 0.0476(18) 0.0330(15) -0.0121(13) 0.0033(12) -0.0004(13)
C15 0.049(2) 0.123(4) 0.0237(15) -0.0238(19) 0.0033(14) -0.032(2)
C16 0.059(2) 0.099(3) 0.0211(15) -0.0094(17) 0.0109(15) -0.028(2)
C17 0.0335(14) 0.0388(15) 0.0240(13) -0.0036(11) 0.0090(11) -0.0110(12)
C18 0.0353(17) 0.055(2) 0.0467(19) 0.0020(15) 0.0167(14) -0.0033(15)
C19 0.0477(19) 0.0485(18) 0.0344(16) 0.0038(13) 0.0156(14) -0.0119(15)
C20 0.0284(13) 0.0216(11) 0.0165(11) -0.0003(9) -0.0005(9) -0.0026(10)
C21 0.0350(14) 0.0280(13) 0.0215(12) -0.0033(10) 0.0024(10) -0.0073(11)
C22 0.0436(17) 0.0302(14) 0.0267(13) 0.0014(11) 0.0006(12) -0.0136(12)
C23 0.0504(18) 0.0231(13) 0.0307(14) -0.0007(11) -0.0047(13) 0.0008(12)
C24 0.0389(15) 0.0239(13) 0.0298(14) -0.0035(10) -0.0017(11) 0.0037(11)
C25 0.0336(14) 0.0237(12) 0.0203(12) -0.0023(9) -0.0035(10) 0.0022(10)
C26 0.0383(16) 0.0357(15) 0.0441(17) -0.0137(13) 0.0183(13) -0.0179(13)
C27 0.0394(17) 0.0442(18) 0.052(2) -0.0003(15) 0.0161(15) -0.0075(14)
C28 0.050(2) 0.094(3) 0.0356(18) -0.0183(19) 0.0164(16) -0.023(2)
C29 0.060(2) 0.0252(15) 0.064(2) -0.0031(14) 0.0111(18) -0.0057(14)
C30 0.085(3) 0.047(2) 0.118(4) -0.034(3) 0.001(3) -0.025(2)
C31 0.177(6) 0.034(2) 0.087(4) 0.021(2) 0.023(4) 0.000(3)
C32 0.0302(13) 0.0282(13) 0.0235(12) -0.0061(10) 0.0010(10) 0.0051(11)
C33 0.0369(15) 0.0371(15) 0.0278(14) -0.0088(11) 0.0062(11) 0.0057(12)
C34 0.0309(15) 0.0378(15) 0.0363(15) -0.0055(12) -0.0010(12) 0.0090(12)
C35 0.0257(12) 0.0240(12) 0.0169(11) -0.0037(9) 0.0022(9) -0.0016(10)
C36 0.0266(13) 0.0286(13) 0.0217(12) -0.0024(10) 0.0015(10) -0.0036(10)
C37 0.0334(14) 0.0323(14) 0.0221(12) -0.0010(10) -0.0014(10) 0.0023(11)
C38 0.0262(13) 0.0342(14) 0.0250(13) -0.0088(10) 0.0013(10) -0.0004(11)
C39 0.0272(13) 0.0352(14) 0.0249(13) -0.0074(11) 0.0058(10) -0.0049(11)
C40 0.0261(12) 0.0292(13) 0.0202(12) -0.0048(10) 0.0043(10) -0.0022(10)
C41 0.0305(14) 0.0374(15) 0.0222(12) 0.0082(11) -0.0002(10) -0.0037(12)
C42 0.0385(16) 0.0521(19) 0.0263(14) 0.0098(13) 0.0053(12) -0.0003(14)
C43 0.0491(18) 0.0387(16) 0.0335(16) 0.0096(13) -0.0007(13) -0.0105(14)
C44 0.0267(14) 0.0425(16) 0.0305(14) -0.0061(12) 0.0011(11) 0.0002(12)
C45 0.0303(16) 0.077(2) 0.0317(16) -0.0119(16) -0.0036(12) 0.0021(16)
C46 0.0325(17) 0.048(2) 0.078(3) -0.0067(18) 0.0001(17) 0.0064(15)
C47 0.0278(13) 0.0357(14) 0.0230(12) -0.0001(10) 0.0078(10) -0.0067(11)
C48 0.0518(19) 0.0378(16) 0.0371(16) 0.0007(13) 0.0131(14) -0.0096(14)
C49 0.0317(15) 0.0565(19) 0.0273(14) -0.0015(13) 0.0115(12) -0.0069(13)
C50 0.0255(12) 0.0289(13) 0.0152(11) -0.0024(9) 0.0027(9) -0.0002(10)
C51 0.0276(13) 0.0377(14) 0.0180(11) -0.0045(10) 0.0029(10) 0.0031(11)
C52 0.0247(13) 0.0532(18) 0.0267(14) -0.0100(12) 0.0050(11) 0.0045(12)
C53 0.0243(14) 0.061(2) 0.0301(15) -0.0144(14) 0.0009(11) -0.0016(13)
C54 0.0298(14) 0.0447(16) 0.0251(13) -0.0126(12) 0.0009(11) -0.0033(12)
C55 0.0274(13) 0.0301(13) 0.0173(11) -0.0025(9) 0.0032(9) 0.0004(10)
C56 0.0297(14) 0.0514(18) 0.0292(14) -0.0172(13) 0.0009(11) 0.0089(13)
C57 0.083(3) 0.048(2) 0.067(3) -0.0182(19) -0.010(2) 0.025(2)
C58 0.0352(18) 0.122(4) 0.044(2) -0.044(2) 0.0120(15) -0.002(2)
C59 0.0231(15) 0.100(3) 0.054(2) -0.040(2) 0.0016(14) -0.0027(17)
C60 0.039(2) 0.141(5) 0.052(2) -0.035(3) -0.0144(18) -0.001(2)
C61 0.049(2) 0.111(4) 0.090(3) -0.046(3) 0.028(2) -0.040(3)
C62 0.0279(13) 0.0278(12) 0.0171(11) -0.0049(9) 0.0009(9) 0.0011(10)
C63 0.0335(14) 0.0345(14) 0.0195(12) -0.0048(10) 0.0034(10) 0.0025(11)
C64 0.0376(15) 0.0296(13) 0.0239(13) -0.0061(10) -0.0004(11) -0.0021(11)
C65 0.0296(13) 0.0284(13) 0.0162(11) -0.0005(9) 0.0031(9) -0.0053(10)
C66 0.0336(14) 0.0393(15) 0.0207(12) -0.0012(11) 0.0044(11) 0.0005(12)
C67 0.0394(17) 0.066(2) 0.0280(15) 0.0010(14) 0.0147(13) 0.0018(15)
C68 0.055(2) 0.074(2) 0.0295(16) 0.0141(16) 0.0197(15) -0.0020(18)
C69 0.054(2) 0.0501(19) 0.0288(15) 0.0163(13) 0.0086(14) 0.0014(16)
C70 0.0384(15) 0.0353(14) 0.0208(12) 0.0031(10) 0.0054(11) 0.0026(12)

loop_
_atom_type_symbol
_atom_type_description
_atom_type_scat_dispersion_real
_atom_type_scat_dispersion_imag
_atom_type_scat_source
C C 0.0033 0.0016 'International Tables Vol C Tables 4.2.6.8 and 6.1.1.4'
H H 0.0000 0.0000 'International Tables Vol C Tables 4.2.6.8 and 6.1.1.4'
N N 0.0061 0.0033 'International Tables Vol C Tables 4.2.6.8 and 6.1.1.4'
Si Si 0.0817 0.0704 'International Tables Vol C Tables 4.2.6.8 and 6.1.1.4'
Ge Ge 0.1547 1.8001 'International Tables Vol C Tables 4.2.6.8 and 6.1.1.4'

loop_
_geom_angle_atom_site_label_1
_geom_angle_atom_site_label_2
_geom_angle_atom_site_label_3
_geom_angle
_geom_angle_site_symmetry_1
_geom_angle_site_symmetry_3
C2 Ge C9 102.61(10) . .
C2 Ge Si1 90.94(7) . .
C9 Ge Si1 113.16(7) . .
C20 Si1 C35 103.57(11) . .
C20 Si1 Si2 107.76(8) . .
C35 Si1 Si2 128.18(8) . .
C20 Si1 Ge 125.34(8) . .
C35 Si1 Ge 109.09(8) . .
Si2 Si1 Ge 84.64(3) . .
C1 Si2 C65 101.73(11) . .
C1 Si2 C50 114.88(11) . .
C65 Si2 C50 104.22(11) . .
C1 Si2 Si1 97.26(8) . .
C65 Si2 Si1 127.84(9) . .
C50 Si2 Si1 110.78(8) . .
C9 N1 C10 110.8(2) . .
C9 N1 C12 123.9(2) . .
C10 N1 C12 125.4(2) . .
C9 N2 C11 110.5(2) . .
C9 N2 C17 123.4(2) . .
C11 N2 C17 125.9(2) . .
C2 C1 Si2 123.31(19) . .
C2 C1 H1 115.3(19) . .
Si2 C1 H1 121.3(19) . .
C1 C2 C3 118.0(2) . .
C1 C2 Ge 116.65(18) . .
C3 C2 Ge 122.36(18) . .
C8 C3 C4 117.8(2) . .
C8 C3 C2 120.9(2) . .
C4 C3 C2 121.2(2) . .
C5 C4 C3 120.8(3) . .
C5 C4 H4 119.6 . .
C3 C4 H4 119.6 . .
C6 C5 C4 120.5(3) . .
C6 C5 H5 119.7 . .
C4 C5 H5 119.7 . .
C5 C6 C7 119.6(3) . .
C5 C6 H6 120.2 . .
C7 C6 H6 120.2 . .
C6 C7 C8 120.1(3) . .
C6 C7 H7 119.9 . .
C8 C7 H7 119.9 . .
C7 C8 C3 121.1(3) . .
C7 C8 H8 119.4 . .
C3 C8 H8 119.4 . .
N1 C9 N2 105.0(2) . .
N1 C9 Ge 136.71(18) . .
N2 C9 Ge 117.36(18) . .
C11 C10 N1 106.9(2) . .
C11 C10 C15 127.2(3) . .
N1 C10 C15 125.9(3) . .
C10 C11 N2 106.9(2) . .
C10 C11 C16 128.0(3) . .
N2 C11 C16 125.2(3) . .
N1 C12 C14 111.7(2) . .
N1 C12 C13 112.3(2) . .
C14 C12 C13 111.2(2) . .
N1 C12 H12 107.1 . .
C14 C12 H12 107.1 . .
C13 C12 H12 107.1 . .
C12 C13 H13A 109.5 . .
C12 C13 H13B 109.5 . .
H13A C13 H13B 109.5 . .
C12 C13 H13C 109.5 . .
H13A C13 H13C 109.5 . .
H13B C13 H13C 109.5 . .
C12 C14 H14A 109.5 . .
C12 C14 H14B 109.5 . .
H14A C14 H14B 109.5 . .
C12 C14 H14C 109.5 . .
H14A C14 H14C 109.5 . .
H14B C14 H14C 109.5 . .
C10 C15 H15A 109.5 . .
C10 C15 H15B 109.5 . .
H15A C15 H15B 109.5 . .
C10 C15 H15C 109.5 . .
H15A C15 H15C 109.5 . .
H15B C15 H15C 109.5 . .
C11 C16 H16A 109.5 . .
C11 C16 H16B 109.5 . .
H16A C16 H16B 109.5 . .
C11 C16 H16C 109.5 . .
H16A C16 H16C 109.5 . .
H16B C16 H16C 109.5 . .
N2 C17 C18 110.1(2) . .
N2 C17 C19 113.2(2) . .
C18 C17 C19 113.8(3) . .
N2 C17 H17 106.4 . .
C18 C17 H17 106.4 . .
C19 C17 H17 106.4 . .
C17 C18 H18A 109.5 . .
C17 C18 H18B 109.5 . .
H18A C18 H18B 109.5 . .
C17 C18 H18C 109.5 . .
H18A C18 H18C 109.5 . .
H18B C18 H18C 109.5 . .
C17 C19 H19A 109.5 . .
C17 C19 H19B 109.5 . .
H19A C19 H19B 109.5 . .
C17 C19 H19C 109.5 . .
H19A C19 H19C 109.5 . .
H19B C19 H19C 109.5 . .
C21 C20 C25 117.2(2) . .
C21 C20 Si1 123.6(2) . .
C25 C20 Si1 119.04(19) . .
C22 C21 C20 119.8(3) . .
C22 C21 C26 117.4(3) . .
C20 C21 C26 122.8(2) . .
C23 C22 C21 122.5(3) . .
C23 C22 H22 118.8 . .
C21 C22 H22 118.8 . .
C24 C23 C22 117.8(3) . .
C24 C23 C29 120.4(3) . .
C22 C23 C29 121.8(3) . .
C23 C24 C25 122.4(3) . .
C23 C24 H24 118.8 . .
C25 C24 H24 118.8 . .
C24 C25 C20 120.0(3) . .
C24 C25 C32 115.7(2) . .
C20 C25 C32 124.3(2) . .
C21 C26 C28 112.0(3) . .
C21 C26 C27 112.0(2) . .
C28 C26 C27 109.4(3) . .
C21 C26 H26 107.7 . .
C28 C26 H26 107.7 . .
C27 C26 H26 107.7 . .
C26 C27 H27A 109.5 . .
C26 C27 H27B 109.5 . .
H27A C27 H27B 109.5 . .
C26 C27 H27C 109.5 . .
H27A C27 H27C 109.5 . .
H27B C27 H27C 109.5 . .
C26 C28 H28A 109.5 . .
C26 C28 H28B 109.5 . .
H28A C28 H28B 109.5 . .
C26 C28 H28C 109.5 . .
H28A C28 H28C 109.5 . .
H28B C28 H28C 109.5 . .
C31 C29 C30 117.0(4) . .
C31 C29 C23 111.7(3) . .
C30 C29 C23 111.3(3) . .
C31 C29 H29 105.2 . .
C30 C29 H29 105.2 . .
C23 C29 H29 105.2 . .
C29 C30 H30A 109.5 . .
C29 C30 H30B 109.5 . .
H30A C30 H30B 109.5 . .
C29 C30 H30C 109.5 . .
H30A C30 H30C 109.5 . .
H30B C30 H30C 109.5 . .
C29 C31 H31A 109.5 . .
C29 C31 H31B 109.5 . .
H31A C31 H31B 109.5 . .
C29 C31 H31C 109.5 . .
H31A C31 H31C 109.5 . .
H31B C31 H31C 109.5 . .
C25 C32 C33 112.5(2) . .
C25 C32 C34 112.4(2) . .
C33 C32 C34 108.1(2) . .
C25 C32 H32 107.9 . .
C33 C32 H32 107.9 . .
C34 C32 H32 107.9 . .
C32 C33 H33A 109.5 . .
C32 C33 H33B 109.5 . .
H33A C33 H33B 109.5 . .
C32 C33 H33C 109.5 . .
H33A C33 H33C 109.5 . .
H33B C33 H33C 109.5 . .
C32 C34 H34A 109.5 . .
C32 C34 H34B 109.5 . .
H34A C34 H34B 109.5 . .
C32 C34 H34C 109.5 . .
H34A C34 H34C 109.5 . .
H34B C34 H34C 109.5 . .
C40 C35 C36 116.7(2) . .
C40 C35 Si1 126.44(19) . .
C36 C35 Si1 116.77(19) . .
C37 C36 C35 120.1(2) . .
C37 C36 C41 116.1(2) . .
C35 C36 C41 123.7(2) . .
C38 C37 C36 122.9(3) . .
C38 C37 H37 118.6 . .
C36 C37 H37 118.6 . .
C37 C38 C39 117.3(2) . .
C37 C38 C44 121.0(3) . .
C39 C38 C44 121.6(3) . .
C38 C39 C40 121.9(3) . .
C38 C39 H39 119.0 . .
C40 C39 H39 119.0 . .
C39 C40 C35 120.9(2) . .
C39 C40 C47 116.5(2) . .
C35 C40 C47 122.5(2) . .
C36 C41 C42 111.7(2) . .
C36 C41 C43 111.8(3) . .
C42 C41 C43 109.5(2) . .
C36 C41 H41 107.9 . .
C42 C41 H41 107.9 . .
C43 C41 H41 107.9 . .
C41 C42 H42A 109.5 . .
C41 C42 H42B 109.5 . .
H42A C42 H42B 109.5 . .
C41 C42 H42C 109.5 . .
H42A C42 H42C 109.5 . .
H42B C42 H42C 109.5 . .
C41 C43 H43A 109.5 . .
C41 C43 H43B 109.5 . .
H43A C43 H43B 109.5 . .
C41 C43 H43C 109.5 . .
H43A C43 H43C 109.5 . .
H43B C43 H43C 109.5 . .
C46 C44 C38 112.3(2) . .
C46 C44 C45 110.7(3) . .
C38 C44 C45 109.9(2) . .
C46 C44 H44 107.9 . .
C38 C44 H44 107.9 . .
C45 C44 H44 107.9 . .
C44 C45 H45A 109.5 . .
C44 C45 H45B 109.5 . .
H45A C45 H45B 109.5 . .
C44 C45 H45C 109.5 . .
H45A C45 H45C 109.5 . .
H45B C45 H45C 109.5 . .
C44 C46 H46A 109.5 . .
C44 C46 H46B 109.5 . .
H46A C46 H46B 109.5 . .
C44 C46 H46C 109.5 . .
H46A C46 H46C 109.5 . .
H46B C46 H46C 109.5 . .
C40 C47 C48 111.5(2) . .
C40 C47 C49 112.4(2) . .
C48 C47 C49 110.0(2) . .
C40 C47 H47 107.6 . .
C48 C47 H47 107.6 . .
C49 C47 H47 107.6 . .
C47 C48 H48A 109.5 . .
C47 C48 H48B 109.5 . .
H48A C48 H48B 109.5 . .
C47 C48 H48C 109.5 . .
H48A C48 H48C 109.5 . .
H48B C48 H48C 109.5 . .
C47 C49 H49A 109.5 . .
C47 C49 H49B 109.5 . .
H49A C49 H49B 109.5 . .
C47 C49 H49C 109.5 . .
H49A C49 H49C 109.5 . .
H49B C49 H49C 109.5 . .
C51 C50 C55 116.5(2) . .
C51 C50 Si2 125.10(19) . .
C55 C50 Si2 118.19(19) . .
C52 C51 C50 120.6(2) . .
C52 C51 C56 115.4(2) . .
C50 C51 C56 124.0(2) . .
C53 C52 C51 122.6(3) . .
C53 C52 H52 118.7 . .
C51 C52 H52 118.7 . .
C54 C53 C52 117.1(3) . .
C54 C53 C59 121.6(3) . .
C52 C53 C59 121.3(3) . .
C53 C54 C55 122.7(3) . .
C53 C54 H54 118.6 . .
C55 C54 H54 118.6 . .
C54 C55 C50 120.5(2) . .
C54 C55 C62 115.6(2) . .
C50 C55 C62 123.9(2) . .
C58 C56 C51 113.7(3) . .
C58 C56 C57 110.9(3) . .
C51 C56 C57 110.7(3) . .
C58 C56 H56 107.0 . .
C51 C56 H56 107.0 . .
C57 C56 H56 107.0 . .
C56 C57 H57A 109.5 . .
C56 C57 H57B 109.5 . .
H57A C57 H57B 109.5 . .
C56 C57 H57C 109.5 . .
H57A C57 H57C 109.5 . .
H57B C57 H57C 109.5 . .
C56 C58 H58A 109.5 . .
C56 C58 H58B 109.5 . .
H58A C58 H58B 109.5 . .
C56 C58 H58C 109.5 . .
H58A C58 H58C 109.5 . .
H58B C58 H58C 109.5 . .
C61 C59 C53 110.0(4) . .
C61 C59 C60 112.2(4) . .
C53 C59 C60 112.3(3) . .
C61 C59 H59 107.3 . .
C53 C59 H59 107.3 . .
C60 C59 H59 107.3 . .
C59 C60 H60A 109.5 . .
C59 C60 H60B 109.5 . .
H60A C60 H60B 109.5 . .
C59 C60 H60C 109.5 . .
H60A C60 H60C 109.5 . .
H60B C60 H60C 109.5 . .
C59 C61 H61A 109.5 . .
C59 C61 H61B 109.5 . .
H61A C61 H61B 109.5 . .
C59 C61 H61C 109.5 . .
H61A C61 H61C 109.5 . .
H61B C61 H61C 109.5 . .
C55 C62 C64 111.9(2) . .
C55 C62 C63 111.0(2) . .
C64 C62 C63 109.8(2) . .
C55 C62 H62 108.0 . .
C64 C62 H62 108.0 . .
C63 C62 H62 108.0 . .
C62 C63 H63A 109.5 . .
C62 C63 H63B 109.5 . .
H63A C63 H63B 109.5 . .
C62 C63 H63C 109.5 . .
H63A C63 H63C 109.5 . .
H63B C63 H63C 109.5 . .
C62 C64 H64A 109.5 . .
C62 C64 H64B 109.5 . .
H64A C64 H64B 109.5 . .
C62 C64 H64C 109.5 . .
H64A C64 H64C 109.5 . .
H64B C64 H64C 109.5 . .
C66 C65 C70 117.1(2) . .
C66 C65 Si2 126.9(2) . .
C70 C65 Si2 116.0(2) . .
C67 C66 C65 121.6(3) . .
C67 C66 H66 119.2 . .
C65 C66 H66 119.2 . .
C68 C67 C66 120.0(3) . .
C68 C67 H67 120.0 . .
C66 C67 H67 120.0 . .
C69 C68 C67 119.8(3) . .
C69 C68 H68 120.1 . .
C67 C68 H68 120.1 . .
C68 C69 C70 120.0(3) . .
C68 C69 H69 120.0 . .
C70 C69 H69 120.0 . .
C69 C70 C65 121.5(3) . .
C69 C70 H70 119.2 . .
C65 C70 H70 119.2 . .
C72A C71A H71A 109.5 . .
C72A C71A H71B 109.5 . .
H71A C71A H71B 109.5 . .
C72A C71A H71C 109.5 . .
H71A C71A H71C 109.5 . .
H71B C71A H71C 109.5 . .
C71A C72A C73A 111.8(9) . .
C71A C72A H72A 109.3 . .
C73A C72A H72A 109.3 . .
C71A C72A H72B 109.3 . .
C73A C72A H72B 109.3 . .
H72A C72A H72B 107.9 . .
C74A C73A C72A 112.6(9) . .
C74A C73A H73A 109.1 . .
C72A C73A H73A 109.1 . .
C74A C73A H73B 109.1 . .
C72A C73A H73B 109.1 . .
H73A C73A H73B 107.8 . .
C73A C74A C75A 115.3(10) . .
C73A C74A H74A 108.5 . .
C75A C74A H74A 108.5 . .
C73A C74A H74B 108.5 . .
C75A C74A H74B 108.5 . .
H74A C74A H74B 107.5 . .
C74A C75A H75A 109.5 . .
C74A C75A H75B 109.5 . .
H75A C75A H75B 109.5 . .
C74A C75A H75C 109.5 . .
H75A C75A H75C 109.5 . .
H75B C75A H75C 109.5 . .
C72B C71B H71D 109.5 . .
C72B C71B H71E 109.5 . .
H71D C71B H71E 109.5 . .
C72B C71B H71F 109.5 . .
H71D C71B H71F 109.5 . .
H71E C71B H71F 109.5 . .
C71B C72B C73B 114.0(9) . .
C71B C72B H72C 108.8 . .
C73B C72B H72C 108.8 . .
C71B C72B H72D 108.8 . .
C73B C72B H72D 108.8 . .
H72C C72B H72D 107.6 . .
C72B C73B C74B 109.0(9) . .
C72B C73B H73C 109.9 . .
C74B C73B H73C 109.9 . .
C72B C73B H73D 109.9 . .
C74B C73B H73D 109.9 . .
H73C C73B H73D 108.3 . .
C75B C74B C73B 110.1(9) . .
C75B C74B H74C 109.6 . .
C73B C74B H74C 109.6 . .
C75B C74B H74D 109.6 . .
C73B C74B H74D 109.6 . .
H74C C74B H74D 108.2 . .
C74B C75B H75D 109.5 . .
C74B C75B H75E 109.5 . .
H75D C75B H75E 109.5 . .
C74B C75B H75F 109.5 . .
H75D C75B H75F 109.5 . .
H75E C75B H75F 109.5 . .
C78B C77A C78A 46.4(17) . .
C78B C77A C76A 114.1(16) . .
C78A C77A C76A 96.1(15) . .
C78B C78A C79A 63(2) . .
C78B C78A C77A 51.1(16) . .
C79A C78A C77A 114(3) . .
C78A C78B C77A 82(2) . .
C78A C78B C79A 70(2) . .
C77A C78B C79A 152(2) . .
C78B C79A C78B 180.0 3_756 .
C78B C79A C78A 132.5(16) 3_756 .
C78B C79A C78A 47.5(16) . .
C78B C79A C78A 47.5(16) 3_756 3_756
C78B C79A C78A 132.5(17) . 3_756
C78A C79A C78A 180.0 . 3_756

loop_
_geom_bond_atom_site_label_1
_geom_bond_atom_site_label_2
_geom_bond_distance
_geom_bond_site_symmetry_2
Ge C2 2.004(2) .
Ge C9 2.094(2) .
Ge Si1 2.5174(7) .
Si1 C20 1.930(2) .
Si1 C35 1.931(3) .
Si1 Si2 2.4040(9) .
Si2 C1 1.861(3) .
Si2 C65 1.902(3) .
Si2 C50 1.953(3) .
N1 C9 1.358(3) .
N1 C10 1.392(3) .
N1 C12 1.478(3) .
N2 C9 1.365(3) .
N2 C11 1.394(3) .
N2 C17 1.483(3) .
C1 C2 1.359(3) .
C1 H1 1.03(3) .
C2 C3 1.487(3) .
C3 C8 1.396(4) .
C3 C4 1.397(4) .
C4 C5 1.391(4) .
C4 H4 0.9500 .
C5 C6 1.376(5) .
C5 H5 0.9500 .
C6 C7 1.385(5) .
C6 H6 0.9500 .
C7 C8 1.389(4) .
C7 H7 0.9500 .
C8 H8 0.9500 .
C10 C11 1.350(4) .
C10 C15 1.495(4) .
C11 C16 1.502(4) .
C12 C14 1.514(4) .
C12 C13 1.523(4) .
C12 H12 1.0000 .
C13 H13A 0.9800 .
C13 H13B 0.9800 .
C13 H13C 0.9800 .
C14 H14A 0.9800 .
C14 H14B 0.9800 .
C14 H14C 0.9800 .
C15 H15A 0.9800 .
C15 H15B 0.9800 .
C15 H15C 0.9800 .
C16 H16A 0.9800 .
C16 H16B 0.9800 .
C16 H16C 0.9800 .
C17 C18 1.518(5) .
C17 C19 1.528(4) .
C17 H17 1.0000 .
C18 H18A 0.9800 .
C18 H18B 0.9800 .
C18 H18C 0.9800 .
C19 H19A 0.9800 .
C19 H19B 0.9800 .
C19 H19C 0.9800 .
C20 C21 1.413(4) .
C20 C25 1.425(4) .
C21 C22 1.405(4) .
C21 C26 1.526(4) .
C22 C23 1.379(4) .
C22 H22 0.9500 .
C23 C24 1.375(4) .
C23 C29 1.527(4) .
C24 C25 1.397(4) .
C24 H24 0.9500 .
C25 C32 1.525(4) .
C26 C28 1.529(5) .
C26 C27 1.536(5) .
C26 H26 1.0000 .
C27 H27A 0.9800 .
C27 H27B 0.9800 .
C27 H27C 0.9800 .
C28 H28A 0.9800 .
C28 H28B 0.9800 .
C28 H28C 0.9800 .
C29 C31 1.492(6) .
C29 C30 1.494(6) .
C29 H29 1.0000 .
C30 H30A 0.9800 .
C30 H30B 0.9800 .
C30 H30C 0.9800 .
C31 H31A 0.9800 .
C31 H31B 0.9800 .
C31 H31C 0.9800 .
C32 C33 1.531(4) .
C32 C34 1.537(4) .
C32 H32 1.0000 .
C33 H33A 0.9800 .
C33 H33B 0.9800 .
C33 H33C 0.9800 .
C34 H34A 0.9800 .
C34 H34B 0.9800 .
C34 H34C 0.9800 .
C35 C40 1.413(4) .
C35 C36 1.425(3) .
C36 C37 1.395(4) .
C36 C41 1.527(4) .
C37 C38 1.381(4) .
C37 H37 0.9500 .
C38 C39 1.387(4) .
C38 C44 1.520(4) .
C39 C40 1.401(4) .
C39 H39 0.9500 .
C40 C47 1.516(4) .
C41 C42 1.528(4) .
C41 C43 1.530(4) .
C41 H41 1.0000 .
C42 H42A 0.9800 .
C42 H42B 0.9800 .
C42 H42C 0.9800 .
C43 H43A 0.9800 .
C43 H43B 0.9800 .
C43 H43C 0.9800 .
C44 C46 1.515(5) .
C44 C45 1.533(4) .
C44 H44 1.0000 .
C45 H45A 0.9800 .
C45 H45B 0.9800 .
C45 H45C 0.9800 .
C46 H46A 0.9800 .
C46 H46B 0.9800 .
C46 H46C 0.9800 .
C47 C48 1.528(4) .
C47 C49 1.535(4) .
C47 H47 1.0000 .
C48 H48A 0.9800 .
C48 H48B 0.9800 .
C48 H48C 0.9800 .
C49 H49A 0.9800 .
C49 H49B 0.9800 .
C49 H49C 0.9800 .
C50 C51 1.424(4) .
C50 C55 1.427(3) .
C51 C52 1.391(4) .
C51 C56 1.523(4) .
C52 C53 1.389(4) .
C52 H52 0.9500 .
C53 C54 1.386(4) .
C53 C59 1.526(4) .
C54 C55 1.390(4) .
C54 H54 0.9500 .
C55 C62 1.527(4) .
C56 C58 1.523(5) .
C56 C57 1.526(5) .
C56 H56 1.0000 .
C57 H57A 0.9800 .
C57 H57B 0.9800 .
C57 H57C 0.9800 .
C58 H58A 0.9800 .
C58 H58B 0.9800 .
C58 H58C 0.9800 .
C59 C61 1.519(7) .
C59 C60 1.527(6) .
C59 H59 1.0000 .
C60 H60A 0.9800 .
C60 H60B 0.9800 .
C60 H60C 0.9800 .
C61 H61A 0.9800 .
C61 H61B 0.9800 .
C61 H61C 0.9800 .
C62 C64 1.529(4) .
C62 C63 1.535(4) .
C62 H62 1.0000 .
C63 H63A 0.9800 .
C63 H63B 0.9800 .
C63 H63C 0.9800 .
C64 H64A 0.9800 .
C64 H64B 0.9800 .
C64 H64C 0.9800 .
C65 C66 1.391(4) .
C65 C70 1.407(4) .
C66 C67 1.389(4) .
C66 H66 0.9500 .
C67 C68 1.383(5) .
C67 H67 0.9500 .
C68 C69 1.382(5) .
C68 H68 0.9500 .
C69 C70 1.383(4) .
C69 H69 0.9500 .
C70 H70 0.9500 .
C71A C72A 1.514(9) .
C71A H71A 0.9800 .
C71A H71B 0.9800 .
C71A H71C 0.9800 .
C72A C73A 1.515(9) .
C72A H72A 0.9900 .
C72A H72B 0.9900 .
C73A C74A 1.479(9) .
C73A H73A 0.9900 .
C73A H73B 0.9900 .
C74A C75A 1.510(9) .
C74A H74A 0.9900 .
C74A H74B 0.9900 .
C75A H75A 0.9800 .
C75A H75B 0.9800 .
C75A H75C 0.9800 .
C71B C72B 1.461(9) .
C71B H71D 0.9800 .
C71B H71E 0.9800 .
C71B H71F 0.9800 .
C72B C73B 1.516(9) .
C72B H72C 0.9900 .
C72B H72D 0.9900 .
C73B C74B 1.523(9) .
C73B H73C 0.9900 .
C73B H73D 0.9900 .
C74B C75B 1.503(9) .
C74B H74C 0.9900 .
C74B H74D 0.9900 .
C75B H75D 0.9800 .
C75B H75E 0.9800 .
C75B H75F 0.9800 .
C76A C77A 1.75(2) .
C77A C78B 1.23(2) .
C77A C78A 1.57(3) .
C78A C78B 1.15(4) .
C78A C79A 1.46(3) .
C78B C79A 1.38(2) .
C79A C78B 1.38(2) 3_756
C79A C78A 1.46(3) 3_756
